data_7123067
loop_
_publ_author_name
'Xue, Hui'
'Zhou, Kang'
'Liu, Luyao'
'wu, dong'
'Hong, Zixiao'
'Chen, Qihui'
'Jiang, Feilong'
'Yuan, Daqiang'
'Zhang, Jian'
'Hong, Maochun'

_publ_section_title
;
 Chiral induction in a pcu-derived network from achiral precursors
;
_journal_name_full 'Chemical Communications'
_journal_paper_doi 10.1039/C9CC00692C
_journal_year 2019
_chemical_formula_moiety 'C27 H9 N3 O16 Zn4'
_chemical_formula_sum 'C27 H9 N3 O16 Zn4'
_chemical_formula_weight 892.93
_space_group_crystal_system cubic
_space_group_IT_number 198
_space_group_name_Hall 'P 2ac 2ab 3'
_space_group_name_H-M_alt 'P 21 3'
_symmetry_space_group_name_Hall 'P 2ac 2ab 3'
_symmetry_space_group_name_H-M 'P 21 3'
_atom_sites_solution_hydrogens geom
_audit_creation_method SHELXL-2017/1
_audit_update_record
;
2019-02-26 deposited with the CCDC.    2019-02-26 downloaded from the CCDC.
;
_cell_angle_alpha 90
_cell_angle_beta 90
_cell_angle_gamma 90
_cell_formula_units_Z 4
_cell_length_a 18.1601(3)
_cell_length_b 18.1601(3)
_cell_length_c 18.1601(3)
_cell_measurement_reflns_used 3509
_cell_measurement_temperature 150.0(2)
_cell_measurement_theta_max 73.3890
_cell_measurement_theta_min 4.1760
_cell_volume 5989.01(17)
_computing_structure_refinement 'SHELXL-2017/1 (Sheldrick, 2017)'
_diffrn_ambient_temperature 150(2)
_diffrn_measured_fraction_theta_full 0.999
_diffrn_measured_fraction_theta_max 0.978
_diffrn_measurement_device_type 'SuperNova, Dual, Cu at home/near, Atlas'
_diffrn_measurement_method '\w scan'
_diffrn_radiation_type CuK\a
_diffrn_radiation_wavelength 1.54184
_diffrn_reflns_av_R_equivalents 0.0383
_diffrn_reflns_av_unetI/netI 0.0482
_diffrn_reflns_Laue_measured_fraction_full 0.999
_diffrn_reflns_Laue_measured_fraction_max 0.978
_diffrn_reflns_limit_h_max 20
_diffrn_reflns_limit_h_min -21
_diffrn_reflns_limit_k_max 17
_diffrn_reflns_limit_k_min -5
_diffrn_reflns_limit_l_max 22
_diffrn_reflns_limit_l_min -15
_diffrn_reflns_number 8293
_diffrn_reflns_point_group_measured_fraction_full 0.999
_diffrn_reflns_point_group_measured_fraction_max 0.970
_diffrn_reflns_theta_full 67.684
_diffrn_reflns_theta_max 73.473
_diffrn_reflns_theta_min 3.442
_diffrn_source 'micro-focus sealed X-ray tube'
_exptl_absorpt_coefficient_mu 2.202
_exptl_absorpt_correction_T_max 1.00000
_exptl_absorpt_correction_T_min 0.94761
_exptl_absorpt_correction_type multi-scan
_exptl_absorpt_process_details
;
CrysAlisPro 1.171.39.46 (Rigaku Oxford Diffraction, 2018)
Empirical absorption correction using spherical harmonics,
 implemented in SCALE3 ABSPACK scaling algorithm.
;
_exptl_crystal_colour colourless
_exptl_crystal_density_diffrn 0.990
_exptl_crystal_description plate
_exptl_crystal_F_000 1760
_exptl_crystal_size_max 0.2
_exptl_crystal_size_mid 0.2
_exptl_crystal_size_min 0.1
_refine_diff_density_max 0.834
_refine_diff_density_min -0.394
_refine_diff_density_rms 0.068
_refine_ls_abs_structure_details
;
 Flack x determined using 1430 quotients [(I+)-(I-)]/[(I+)+(I-)]
 (Parsons, Flack and Wagner, Acta Cryst. B69 (2013) 249-259).
;
_refine_ls_abs_structure_Flack 0.03(3)
_refine_ls_extinction_method none
_refine_ls_goodness_of_fit_ref 1.018
_refine_ls_hydrogen_treatment constr
_refine_ls_matrix_type full
_refine_ls_number_parameters 161
_refine_ls_number_reflns 3938
_refine_ls_number_restraints 23
_refine_ls_restrained_S_all 1.024
_refine_ls_R_factor_all 0.0493
_refine_ls_R_factor_gt 0.0449
_refine_ls_shift/su_max 0.000
_refine_ls_shift/su_mean 0.000
_refine_ls_structure_factor_coef Fsqd
_refine_ls_weighting_details 'w=1/[\s^2^(Fo^2^)+(0.0836P)^2^] where P=(Fo^2^+2Fc^2^)/3'
_refine_ls_weighting_scheme calc
_refine_ls_wR_factor_gt 0.1223
_refine_ls_wR_factor_ref 0.1272
_reflns_Friedel_coverage 0.811
_reflns_Friedel_fraction_full 0.998
_reflns_Friedel_fraction_max 0.962
_reflns_number_gt 3578
_reflns_number_total 3938
_reflns_threshold_expression 'I > 2\s(I)'
_cod_data_source_file c9cc00692c2.cif
_cod_data_source_block FJI-H20
_cod_original_cell_volume 5989.0(3)
_cod_database_code 7123067
_shelx_shelxl_version_number 2017/1
_shelx_space_group_comment
;
The symmetry employed for this shelxl refinement is uniquely defined
by the following loop, which should always be used as a source of
symmetry information in preference to the above space-group names.
They are only intended as comments.
;
_exptl_absorpt_special_details
;
?
;

loop_
_space_group_symop_operation_xyz
'x, y, z'
'z, x, y'
'y, z, x'
'-y+1/2, -z, x+1/2'
'z+1/2, -x+1/2, -y'
'-y, z+1/2, -x+1/2'
'-z+1/2, -x, y+1/2'
'-z, x+1/2, -y+1/2'
'y+1/2, -z+1/2, -x'
'-x+1/2, -y, z+1/2'
'x+1/2, -y+1/2, -z'
'-x, y+1/2, -z+1/2'

loop_
_atom_site_label
_atom_site_type_symbol
_atom_site_fract_x
_atom_site_fract_y
_atom_site_fract_z
_atom_site_U_iso_or_equiv
_atom_site_adp_type
_atom_site_occupancy
_atom_site_site_symmetry_order
_atom_site_calc_flag
_atom_site_refinement_flags_posn
_atom_site_refinement_flags_adp
_atom_site_refinement_flags_occupancy
_atom_site_disorder_assembly
_atom_site_disorder_group
Zn2 Zn 0.02154(3) 0.16248(4) 0.07320(4) 0.0393(2) Uani 1 1 d . . . . .
Zn1 Zn 0.00171(5) 0.00171(5) 0.00171(5) 0.0721(5) Uani 1 3 d S T P . .
O1 O 0.0664(2) 0.0664(2) 0.0664(2) 0.0416(12) Uani 1 3 d S T P . .
O4 O -0.3067(2) 0.3224(2) -0.0169(3) 0.0605(11) Uani 1 1 d . . . . .
C5 C -0.3443(3) 0.2634(3) -0.0236(3) 0.0427(11) Uani 1 1 d . . . . .
O6 O -0.3402(2) -0.0068(2) -0.0322(3) 0.0634(11) Uani 1 1 d . . . . .
O5 O -0.4120(2) 0.2603(2) -0.0355(3) 0.0518(9) Uani 1 1 d . . . . .
O3 O -0.0797(3) 0.1757(3) 0.0373(3) 0.0694(13) Uani 1 1 d . U . . .
C4 C -0.3046(3) 0.1925(3) -0.0174(4) 0.0484(12) Uani 1 1 d . . . . .
N1 N -0.4334(3) -0.0841(3) -0.0156(3) 0.0491(10) Uani 1 1 d . . . . .
C9 C -0.3990(3) -0.0253(3) 0.0082(4) 0.0516(12) Uani 1 1 d . . . . .
C6 C -0.3421(3) 0.1264(3) -0.0256(3) 0.0494(12) Uani 1 1 d . . . . .
H3 H -0.393648 0.126874 -0.034527 0.059 Uiso 1 1 calc R U . . .
C7 C -0.3056(4) 0.0605(4) -0.0208(4) 0.0563(14) Uani 1 1 d . . . . .
C3 C -0.2293(3) 0.1915(4) -0.0046(4) 0.0592(16) Uani 1 1 d . . . . .
H1 H -0.203125 0.236325 0.002225 0.071 Uiso 1 1 calc R U . . .
C1 C -0.1114(5) 0.1201(5) 0.0161(9) 0.112(4) Uani 1 1 d . U . . .
C8 C -0.2320(4) 0.0582(4) -0.0086(5) 0.071(2) Uani 1 1 d . . . . .
H2 H -0.207532 0.012105 -0.004702 0.085 Uiso 1 1 calc R U . . .
C2 C -0.1921(4) 0.1239(4) -0.0019(5) 0.072(2) Uani 1 1 d . . . . .
O2 O -0.0787(6) 0.0643(10) -0.0199(8) 0.136(7) Uani 0.59(2) 1 d . U P A 1
O2A O -0.0852(7) 0.0596(10) 0.0589(17) 0.121(10) Uani 0.41(2) 1 d . U P A 2

loop_
_atom_site_aniso_label
_atom_site_aniso_U_11
_atom_site_aniso_U_22
_atom_site_aniso_U_33
_atom_site_aniso_U_23
_atom_site_aniso_U_13
_atom_site_aniso_U_12
Zn2 0.0344(3) 0.0390(4) 0.0444(4) 0.0066(3) 0.0037(3) 0.0029(2)
Zn1 0.0721(5) 0.0721(5) 0.0721(5) -0.0122(4) -0.0122(4) -0.0122(4)
O1 0.0416(12) 0.0416(12) 0.0416(12) 0.0016(15) 0.0016(15) 0.0016(15)
O4 0.042(2) 0.052(2) 0.087(3) 0.007(2) -0.012(2) -0.0031(17)
C5 0.035(2) 0.045(3) 0.048(3) 0.010(2) 0.007(2) 0.000(2)
O6 0.052(2) 0.050(2) 0.089(3) -0.002(2) 0.011(2) 0.0045(19)
O5 0.044(2) 0.048(2) 0.063(2) 0.0151(17) -0.0099(17) 0.0024(16)
O3 0.045(2) 0.066(3) 0.097(4) 0.024(3) -0.008(2) 0.006(2)
C4 0.038(2) 0.051(3) 0.056(3) 0.004(2) 0.004(2) 0.004(2)
N1 0.055(3) 0.045(2) 0.047(2) -0.0004(19) 0.004(2) 0.000(2)
C9 0.048(3) 0.049(3) 0.058(3) 0.001(3) -0.001(2) 0.007(2)
C6 0.040(3) 0.049(3) 0.059(3) 0.002(2) 0.003(2) 0.004(2)
C7 0.050(3) 0.052(3) 0.067(4) -0.001(3) 0.012(3) 0.007(2)
C3 0.041(3) 0.052(3) 0.085(5) 0.002(3) -0.003(3) 0.005(2)
C1 0.055(4) 0.068(5) 0.215(13) -0.012(6) -0.020(6) 0.019(4)
C8 0.044(3) 0.053(3) 0.114(6) -0.003(4) -0.011(3) 0.018(3)
C2 0.044(3) 0.065(4) 0.106(6) -0.011(4) -0.004(4) 0.012(3)
O2 0.068(6) 0.221(14) 0.119(11) -0.111(11) -0.045(6) 0.083(8)
O2A 0.037(7) 0.091(10) 0.24(3) 0.053(14) -0.023(10) 0.005(6)

loop_
_atom_type_symbol
_atom_type_description
_atom_type_scat_dispersion_real
_atom_type_scat_dispersion_imag
_atom_type_scat_source
C C 0.0181 0.0091 'International Tables Vol C Tables 4.2.6.8 and 6.1.1.4'
N N 0.0311 0.0180 'International Tables Vol C Tables 4.2.6.8 and 6.1.1.4'
O O 0.0492 0.0322 'International Tables Vol C Tables 4.2.6.8 and 6.1.1.4'
Zn Zn -1.5491 0.6778 'International Tables Vol C Tables 4.2.6.8 and 6.1.1.4'
H H 0.0000 0.0000 'International Tables Vol C Tables 4.2.6.8 and 6.1.1.4'

loop_
_geom_angle_atom_site_label_1
_geom_angle_atom_site_label_2
_geom_angle_atom_site_label_3
_geom_angle
_geom_angle_site_symmetry_1
_geom_angle_site_symmetry_3
O1 Zn2 O3 118.9(2) . .
O1 Zn2 O5 111.25(15) . 11
O3 Zn2 O5 111.74(19) . 11
O1 Zn2 O4 109.58(17) . 8
O3 Zn2 O4 104.1(2) . 8
O5 Zn2 O4 99.1(2) 11 8
O2 Zn1 O2 115.4(3) 3 2
O2 Zn1 O2 115.4(3) 3 .
O2 Zn1 O2 115.4(3) 2 .
O2 Zn1 O1 102.6(4) 3 .
O2 Zn1 O1 102.6(4) 2 .
O2 Zn1 O1 102.6(4) . .
O2 Zn1 O2A 40.9(7) 3 3
O2 Zn1 O2A 155.5(8) 2 3
O2 Zn1 O2A 86.3(8) . 3
O1 Zn1 O2A 82.2(6) . 3
O2 Zn1 O2A 86.3(8) 3 2
O2 Zn1 O2A 40.9(7) 2 2
O2 Zn1 O2A 155.5(8) . 2
O1 Zn1 O2A 82.2(6) . 2
O2A Zn1 O2A 118.2(3) 3 2
O1 Zn1 O2A 82.2(6) . .
O2A Zn1 O2A 118.2(3) 3 .
O2A Zn1 O2A 118.2(3) 2 .
Zn2 O1 Zn2 110.52(17) 2 3
Zn2 O1 Zn2 110.52(17) 2 .
Zn2 O1 Zn2 110.52(17) 3 .
Zn2 O1 Zn1 108.40(18) 2 .
Zn2 O1 Zn1 108.40(18) 3 .
Zn2 O1 Zn1 108.40(18) . .
C5 O4 Zn2 130.5(4) . 9_455
O5 C5 O4 125.5(5) . .
O5 C5 C4 116.9(5) . .
O4 C5 C4 117.6(5) . .
C9 O6 C7 120.0(5) . .
C5 O5 Zn2 129.1(4) . 11_455
C1 O3 Zn2 116.4(5) . .
C6 C4 C3 119.4(5) . .
C6 C4 C5 120.4(5) . .
C3 C4 C5 120.2(6) . .
C9 N1 C9 112.6(6) . 5_445
N1 C9 N1 127.4(6) . 4_455
N1 C9 O6 113.9(5) . .
N1 C9 O6 118.7(6) 4_455 .
C7 C6 C4 120.7(5) . .
C8 C7 C6 121.0(6) . .
C8 C7 O6 116.2(6) . .
C6 C7 O6 122.7(6) . .
C4 C3 C2 119.4(6) . .
O3 C1 O2 124.5(11) . .
O3 C1 O2A 107.8(13) . .
O3 C1 C2 119.3(7) . .
O2 C1 C2 111.1(10) . .
O2A C1 C2 118.6(10) . .
C7 C8 C2 119.8(6) . .
C8 C2 C3 119.6(6) . .
C8 C2 C1 118.9(7) . .
C3 C2 C1 121.2(7) . .
C1 O2 Zn1 133.9(9) . .
C1 O2A Zn1 110.9(17) . .

loop_
_geom_bond_atom_site_label_1
_geom_bond_atom_site_label_2
_geom_bond_distance
_geom_bond_site_symmetry_2
Zn2 O1 1.930(2) .
Zn2 O3 1.965(5) .
Zn2 O5 1.972(4) 11
Zn2 O4 1.979(4) 8
Zn1 O2 1.892(11) 3
Zn1 O2 1.892(11) 2
Zn1 O2 1.892(11) .
Zn1 O1 2.034(7) .
Zn1 O2A 2.16(2) 3
Zn1 O2A 2.16(2) 2
Zn1 O2A 2.16(2) .
O4 C5 1.276(7) .
C5 O5 1.250(7) .
C5 C4 1.480(8) .
O6 C9 1.339(8) .
O6 C7 1.391(8) .
O3 C1 1.225(12) .
C4 C6 1.387(9) .
C4 C3 1.388(8) .
N1 C9 1.308(8) .
N1 C9 1.331(8) 5_445
C6 C7 1.371(9) .
C7 C8 1.355(9) .
C3 C2 1.402(10) .
C1 O2 1.344(15) .
C1 O2A 1.43(2) .
C1 C2 1.503(11) .
C8 C2 1.402(11) .
